data_1506085
loop_
_publ_author_name
'Ma, Cheng'
'Ding, Hanfeng'
'Wang, Yanguang'

_publ_section_title
;
 Novel annulation reactions of aryl methyl ketenes with zwitterions
 derived from dimethyl acetylenedicarboxylate and N-alkylimidazoles.
;
_journal_issue 14
_journal_name_full 'Organic letters'
_journal_page_first 3133
_journal_page_last 3136
_journal_paper_doi 10.1021/ol061126p
_journal_volume 8
_journal_year 2006
_chemical_formula_moiety 'C20 H20 N2 O4 '
_chemical_formula_sum 'C20 H20 N2 O4'
_chemical_formula_weight 352.39
_space_group_IT_number 2
_symmetry_cell_setting triclinic
_symmetry_Int_Tables_number 2
_symmetry_space_group_name_Hall '-P 1'
_symmetry_space_group_name_H-M 'P -1'
_cell_angle_alpha 82.041(19)
_cell_angle_beta 80.510(19)
_cell_angle_gamma 75.84(2)
_cell_formula_units_Z 2
_cell_length_a 9.608(5)
_cell_length_b 9.883(5)
_cell_length_c 10.123(4)
_cell_measurement_reflns_used 7588
_cell_measurement_temperature 296(1)
_cell_measurement_theta_max 27.5
_cell_measurement_theta_min 3.1
_cell_volume 914.4(8)
_computing_cell_refinement PROCESS-AUTO
_computing_data_collection PROCESS-AUTO
_computing_data_reduction CrystalStructure
_computing_publication_material 'CrystalStructure 3.7.0'
_computing_structure_refinement CRYSTALS
_computing_structure_solution SIR97
_diffrn_detector_area_resol_mean 10.00
_diffrn_measured_fraction_theta_full 0.992
_diffrn_measured_fraction_theta_max 0.992
_diffrn_measurement_device_type 'Rigaku RAXIS-RAPID'
_diffrn_measurement_method \w
_diffrn_radiation_type 'Mo K\a'
_diffrn_radiation_wavelength 0.71075
_diffrn_reflns_av_R_equivalents 0.026
_diffrn_reflns_limit_h_max 12
_diffrn_reflns_limit_h_min -12
_diffrn_reflns_limit_k_max 12
_diffrn_reflns_limit_k_min -12
_diffrn_reflns_limit_l_max 13
_diffrn_reflns_limit_l_min -12
_diffrn_reflns_number 9099
_diffrn_reflns_theta_full 27.48
_diffrn_reflns_theta_max 27.48
_exptl_absorpt_coefficient_mu 0.090
_exptl_absorpt_correction_T_max 0.980
_exptl_absorpt_correction_T_min 0.968
_exptl_absorpt_correction_type multi-scan
_exptl_absorpt_process_details
;
    Higashi, T. (1995). Program for Absorption Correction.
    Rigaku Corporation, Tokyo, Japan.
;
_exptl_crystal_colour yellow
_exptl_crystal_density_diffrn 1.280
_exptl_crystal_density_method 'not measured'
_exptl_crystal_description block
_exptl_crystal_F_000 372.00
_exptl_crystal_size_max 0.30
_exptl_crystal_size_mid 0.28
_exptl_crystal_size_min 0.22
_refine_diff_density_max 0.23
_refine_diff_density_min -0.19
_refine_ls_extinction_coef 168(33)
_refine_ls_extinction_method 'Larson (1970) Crystallographic Computing eq. 22'
_refine_ls_goodness_of_fit_ref 1.006
_refine_ls_hydrogen_treatment constr
_refine_ls_number_parameters 236
_refine_ls_number_reflns 3008
_refine_ls_R_factor_gt 0.0442
_refine_ls_shift/su_max 0.0000
_refine_ls_structure_factor_coef Fsqd
_refine_ls_weighting_details 'w = 1/[0.0026Fo^2^ + 1.0000\s(Fo^2^)]/(4Fo^2^)'
_refine_ls_weighting_scheme calc
_refine_ls_wR_factor_ref 0.1311
_reflns_number_gt 3008
_reflns_number_total 4167
_reflns_threshold_expression F^2^>2.0\s(F^2^)
_cod_data_source_file ol061126psi20060508_030932.cif
_cod_data_source_block '_mc-dhf-3-4'
_cod_original_formula_sum 'C20 H20 N2 O4 '
_cod_database_code 1506085

loop_
_symmetry_equiv_pos_site_id
_symmetry_equiv_pos_as_xyz
1 +X,+Y,+Z
2 -X,-Y,-Z

loop_
_atom_site_label
_atom_site_type_symbol
_atom_site_fract_x
_atom_site_fract_y
_atom_site_fract_z
_atom_site_U_iso_or_equiv
_atom_site_adp_type
_atom_site_occupancy
_atom_site_symmetry_multiplicity
_atom_site_calc_flag
_atom_site_refinement_flags
O1 O 0.51240(13) 0.33839(16) 0.35301(12) 0.0578(4) Uani 1.00 1 d .
O2 O 0.48338(12) 0.35406(16) 0.13759(12) 0.0553(3) Uani 1.00 1 d .
O3 O 0.24136(14) -0.02486(12) 0.39880(14) 0.0581(4) Uani 1.00 1 d .
O4 O 0.44832(12) 0.04525(12) 0.32450(12) 0.0483(3) Uani 1.00 1 d .
N1 N 0.08376(13) 0.25471(13) 0.35422(12) 0.0342(3) Uani 1.00 1 d .
N2 N -0.10624(13) 0.42968(14) 0.35144(13) 0.0411(3) Uani 1.00 1 d .
C1 C 0.04187(16) 0.39653(16) 0.32907(13) 0.0329(3) Uani 1.00 1 d .
C2 C 0.16501(16) 0.45387(16) 0.29143(14) 0.0328(3) Uani 1.00 1 d .
C3 C 0.28277(16) 0.33601(16) 0.29675(14) 0.0329(3) Uani 1.00 1 d .
C4 C 0.23397(17) 0.21332(17) 0.33545(14) 0.0351(3) Uani 1.00 1 d .
C5 C -0.03656(18) 0.19700(19) 0.38933(17) 0.0417(4) Uani 1.00 1 d .
C6 C -0.15141(19) 0.3058(2) 0.38779(18) 0.0462(4) Uani 1.00 1 d .
C7 C -0.20266(19) 0.5681(2) 0.35659(19) 0.0518(5) Uani 1.00 1 d .
C8 C 0.17392(17) 0.60165(16) 0.26100(14) 0.0357(4) Uani 1.00 1 d .
C9 C 0.2773(2) 0.64925(19) 0.2976(2) 0.0496(5) Uani 1.00 1 d .
C10 C 0.06134(18) 0.69892(16) 0.18614(16) 0.0367(4) Uani 1.00 1 d .
C11 C -0.0006(2) 0.83301(18) 0.22334(19) 0.0490(5) Uani 1.00 1 d .
C12 C -0.1066(2) 0.9219(2) 0.1562(2) 0.0570(5) Uani 1.00 1 d .
C13 C -0.1565(2) 0.8807(2) 0.05147(19) 0.0520(5) Uani 1.00 1 d .
C14 C -0.0923(2) 0.7482(2) 0.01206(18) 0.0506(5) Uani 1.00 1 d .
C15 C 0.0143(2) 0.65834(18) 0.07912(17) 0.0438(4) Uani 1.00 1 d .
C16 C -0.2768(2) 0.9769(2) -0.0183(2) 0.0799(8) Uani 1.00 1 d .
C17 C 0.43824(17) 0.34116(16) 0.26863(16) 0.0371(4) Uani 1.00 1 d .
C18 C 0.6315(2) 0.3665(3) 0.0998(2) 0.0767(7) Uani 1.00 1 d .
C19 C 0.30392(18) 0.06773(17) 0.35677(16) 0.0388(4) Uani 1.00 1 d .
C20 C 0.5269(2) -0.0975(2) 0.3461(2) 0.0620(6) Uani 1.00 1 d .
H5 H -0.0374 0.1025 0.4098 0.052 Uiso 1.00 1 c R
H11 H 0.0301 0.8632 0.2943 0.060 Uiso 1.00 1 c R
H15 H 0.0551 0.5696 0.0514 0.053 Uiso 1.00 1 c R
H6 H -0.2475 0.2988 0.4081 0.057 Uiso 1.00 1 c R
H12 H -0.1458 1.0116 0.1821 0.067 Uiso 1.00 1 c R
H14 H -0.1218 0.7190 -0.0601 0.061 Uiso 1.00 1 c R
H163 H -0.3277 0.9223 -0.0558 0.092 Uiso 1.00 1 c R
H73 H -0.2968 0.5592 0.4010 0.059 Uiso 1.00 1 c R
H201 H 0.6282 -0.1000 0.3400 0.071 Uiso 1.00 1 c R
H71 H -0.1644 0.6242 0.4054 0.059 Uiso 1.00 1 c R
H72 H -0.2104 0.6123 0.2666 0.059 Uiso 1.00 1 c R
H202 H 0.4931 -0.1376 0.4338 0.071 Uiso 1.00 1 c R
H203 H 0.5122 -0.1503 0.2789 0.070 Uiso 1.00 1 c R
H161 H -0.3429 1.0327 0.0460 0.092 Uiso 1.00 1 c R
H162 H -0.2364 1.0373 -0.0889 0.093 Uiso 1.00 1 c R
H181 H 0.6935 0.2966 0.1528 0.090 Uiso 1.00 1 c R
H183 H 0.6609 0.3538 0.0061 0.090 Uiso 1.00 1 c R
H182 H 0.6386 0.4582 0.1152 0.090 Uiso 1.00 1 c R
H92 H 0.3474 0.5887 0.3443 0.061 Uiso 1.00 1 c R
H91 H 0.2803 0.7432 0.2764 0.061 Uiso 1.00 1 c R

loop_
_atom_site_aniso_label
_atom_site_aniso_U_11
_atom_site_aniso_U_22
_atom_site_aniso_U_33
_atom_site_aniso_U_12
_atom_site_aniso_U_13
_atom_site_aniso_U_23
O1 0.0361(6) 0.0847(10) 0.0573(7) -0.0216(6) -0.0136(5) -0.0003(7)
O2 0.0372(6) 0.0809(10) 0.0455(6) -0.0181(6) 0.0011(5) 0.0018(6)
O3 0.0504(8) 0.0352(6) 0.0876(10) -0.0156(5) -0.0072(6) 0.0054(6)
O4 0.0359(6) 0.0379(6) 0.0651(7) -0.0025(5) -0.0042(5) 0.0016(5)
N1 0.0299(6) 0.0348(6) 0.0390(6) -0.0115(5) -0.0053(5) 0.0004(5)
N2 0.0276(7) 0.0459(8) 0.0474(7) -0.0060(5) -0.0031(5) -0.0032(6)
C1 0.0287(7) 0.0345(7) 0.0344(7) -0.0057(5) -0.0051(5) -0.0014(5)
C2 0.0299(7) 0.0325(8) 0.0364(7) -0.0080(5) -0.0062(5) -0.0014(6)
C3 0.0294(7) 0.0331(7) 0.0366(7) -0.0081(5) -0.0060(5) -0.0014(5)
C4 0.0297(7) 0.0356(8) 0.0407(7) -0.0100(6) -0.0055(5) -0.0007(6)
C5 0.0372(8) 0.0453(9) 0.0469(8) -0.0207(7) -0.0050(6) 0.0004(7)
C6 0.0312(8) 0.0583(11) 0.0519(9) -0.0189(7) -0.0052(7) 0.0003(8)
C7 0.0344(9) 0.0550(11) 0.0558(10) 0.0024(8) -0.0006(7) -0.0001(8)
C8 0.0377(8) 0.0317(8) 0.0390(7) -0.0098(6) -0.0059(6) -0.0035(6)
C9 0.0494(10) 0.0360(9) 0.0680(11) -0.0133(7) -0.0175(8) -0.0033(8)
C10 0.0390(8) 0.0316(8) 0.0403(8) -0.0106(6) -0.0059(6) -0.0007(6)
C11 0.0598(11) 0.0374(9) 0.0524(10) -0.0083(8) -0.0168(8) -0.0079(7)
C12 0.0641(12) 0.0338(9) 0.0694(12) 0.0018(8) -0.0169(9) -0.0063(8)
C13 0.0546(11) 0.0487(10) 0.0493(10) -0.0076(8) -0.0135(8) 0.0066(8)
C14 0.0597(11) 0.0541(11) 0.0398(8) -0.0124(9) -0.0151(7) -0.0022(7)
C15 0.0505(10) 0.0392(8) 0.0425(8) -0.0101(7) -0.0081(7) -0.0049(7)
C16 0.0808(17) 0.0736(16) 0.0755(15) 0.0065(13) -0.0324(12) 0.0080(12)
C17 0.0310(8) 0.0327(8) 0.0462(8) -0.0083(6) -0.0047(6) 0.0023(6)
C18 0.0444(11) 0.112(2) 0.0674(13) -0.0241(12) 0.0084(10) 0.0061(13)
C19 0.0367(8) 0.0359(8) 0.0442(8) -0.0094(6) -0.0069(6) -0.0015(6)
C20 0.0490(11) 0.0457(11) 0.0806(14) 0.0073(8) -0.0093(9) -0.0012(9)

loop_
_atom_type_symbol
_atom_type_description
_atom_type_scat_dispersion_real
_atom_type_scat_dispersion_imag
_atom_type_scat_source
C C 0.003 0.002
;
International Tables for Crystallography
(1992, Vol. C, Tables 4.2.6.8 and 6.1.1.4)
;
H H 0.000 0.000
;
International Tables for Crystallography
(1992, Vol. C, Table 6.1.1.4)
;
O O 0.011 0.006
;
International Tables for Crystallography
(1992, Vol. C, Tables 4.2.6.8 and 6.1.1.4)
;
N N 0.006 0.003
;
International Tables for Crystallography
(1992, Vol. C, Tables 4.2.6.8 and 6.1.1.4)
;

loop_
_geom_angle_atom_site_label_1
_geom_angle_atom_site_label_2
_geom_angle_atom_site_label_3
_geom_angle
C17 O2 C18 115.75(15)
C19 O4 C20 115.76(14)
C1 N1 C4 109.84(13)
C1 N1 C5 110.21(12)
C4 N1 C5 139.95(14)
C1 N2 C6 107.48(12)
C1 N2 C7 128.06(15)
C6 N2 C7 123.92(13)
N1 C1 N2 106.59(14)
N1 C1 C2 109.72(12)
N2 C1 C2 143.69(14)
C1 C2 C3 104.03(13)
C1 C2 C8 129.36(12)
C3 C2 C8 126.52(14)
C2 C3 C4 110.81(13)
C2 C3 C17 125.19(14)
C4 C3 C17 123.98(12)
N1 C4 C3 105.60(12)
N1 C4 C19 120.07(15)
C3 C4 C19 134.33(14)
N1 C5 C6 105.61(16)
N2 C6 C5 110.09(16)
C2 C8 C9 122.11(14)
C2 C8 C10 117.93(15)
C9 C8 C10 119.96(15)
C8 C10 C11 120.75(16)
C8 C10 C15 121.31(14)
C11 C10 C15 117.94(15)
C10 C11 C12 120.84(19)
C11 C12 C13 121.44(18)
C12 C13 C14 117.78(17)
C12 C13 C16 121.10(19)
C14 C13 C16 121.1(2)
C13 C14 C15 121.04(19)
C10 C15 C14 120.91(16)
O1 C17 O2 123.97(15)
O1 C17 C3 124.46(14)
O2 C17 C3 111.54(14)
O3 C19 O4 123.32(14)
O3 C19 C4 124.45(15)
O4 C19 C4 112.23(14)
N1 C5 H5 127.2
C6 C5 H5 127.2
N2 C6 H6 125.0
C5 C6 H6 124.9
N2 C7 H73 109.5
N2 C7 H71 109.5
N2 C7 H72 109.4
H73 C7 H71 109.5
H73 C7 H72 109.5
H71 C7 H72 109.5
C8 C9 H92 120.0
C8 C9 H91 120.0
H92 C9 H91 120.0
C10 C11 H11 119.5
C12 C11 H11 119.6
C11 C12 H12 119.4
C13 C12 H12 119.2
C13 C14 H14 119.5
C15 C14 H14 119.5
C10 C15 H15 119.6
C14 C15 H15 119.5
C13 C16 H163 109.8
C13 C16 H161 109.2
C13 C16 H162 109.5
H163 C16 H161 109.5
H163 C16 H162 109.5
H161 C16 H162 109.5
O2 C18 H181 109.8
O2 C18 H183 109.6
O2 C18 H182 109.1
H181 C18 H183 109.5
H181 C18 H182 109.5
H183 C18 H182 109.5
O4 C20 H201 109.3
O4 C20 H202 109.6
O4 C20 H203 109.6
H201 C20 H202 109.5
H201 C20 H203 109.5
H202 C20 H203 109.5

loop_
_geom_bond_atom_site_label_1
_geom_bond_atom_site_label_2
_geom_bond_distance
O1 C17 1.193(2)
O2 C17 1.3245(19)
O2 C18 1.443(2)
O3 C19 1.207(2)
O4 C19 1.342(2)
O4 C20 1.434(2)
N1 C1 1.3603(19)
N1 C4 1.389(2)
N1 C5 1.385(2)
N2 C1 1.3675(19)
N2 C6 1.381(2)
N2 C7 1.455(2)
C1 C2 1.409(2)
C2 C3 1.4134(19)
C2 C8 1.471(2)
C3 C4 1.389(2)
C3 C17 1.486(2)
C4 C19 1.434(2)
C5 C6 1.340(2)
C8 C9 1.321(2)
C8 C10 1.493(2)
C10 C11 1.390(2)
C10 C15 1.382(2)
C11 C12 1.377(2)
C12 C13 1.379(3)
C13 C14 1.386(2)
C13 C16 1.512(3)
C14 C15 1.384(2)
C5 H5 0.930
C6 H6 0.930
C7 H73 0.960
C7 H71 0.960
C7 H72 0.960
C9 H92 0.930
C9 H91 0.930
C11 H11 0.930
C12 H12 0.930
C14 H14 0.930
C15 H15 0.930
C16 H163 0.960
C16 H161 0.960
C16 H162 0.960
C18 H181 0.960
C18 H183 0.960
C18 H182 0.960
C20 H201 0.960
C20 H202 0.960
C20 H203 0.960

loop_
_geom_contact_atom_site_label_1
_geom_contact_atom_site_label_2
_geom_contact_distance
_geom_contact_site_symmetry_2
O1 C6 3.240(2) 65501
O2 C18 3.488(2) 66502
O3 C5 3.256(2) 55602
O3 C6 3.467(2) 55602
O3 C9 3.434(2) 54501
O4 C20 3.499(2) 65602
C5 O3 3.256(2) 55602
C6 O1 3.240(2) 45501
C6 O3 3.467(2) 55602
C6 C9 3.265(2) 56602
C9 O3 3.434(2) 56501
C9 C6 3.265(2) 56602
C15 C18 3.550(2) 66502
C16 C19 3.574(3) 56502
C18 O2 3.488(2) 66502
C18 C15 3.550(2) 66502
C19 C16 3.574(3) 56502
C20 O4 3.499(2) 65602
O1 H6 2.389 65501
O1 H73 3.302 65501
O1 H73 3.080 56602
O1 H202 2.725 65602
O2 H161 3.383 64501
O2 H183 3.149 66502
O2 H182 3.158 66502
O3 H5 2.693 55602
O3 H11 2.932 54501
O3 H6 3.106 55602
O3 H163 3.501 56502
O3 H201 3.583 65602
O3 H162 3.165 56502
O3 H91 2.673 54501
O4 H163 3.076 56502
O4 H201 3.444 65602
O4 H202 2.908 65602
O4 H161 3.178 64501
N1 H14 2.922 56502
N1 H71 3.136 56602
N2 H181 3.566 45501
N2 H92 3.548 56602
C1 H14 3.008 56502
C1 H71 3.070 56602
C2 H14 3.217 56502
C2 H73 3.524 56602
C2 H71 3.058 56602
C3 H14 3.228 56502
C3 H73 3.396 56602
C3 H71 3.085 56602
C4 H14 3.082 56502
C4 H163 3.200 56502
C4 H71 3.158 56602
C5 H5 3.344 55602
C5 H11 3.444 54501
C5 H11 3.183 56602
C5 H12 3.405 54501
C5 H14 3.506 56502
C6 H181 3.030 45501
C6 H92 3.182 56602
C6 H91 3.431 56602
C7 H201 3.280 46501
C7 H203 3.499 46501
C7 H182 3.500 45501
C7 H92 3.445 56602
C8 H183 2.936 66502
C9 H6 3.049 56602
C9 H73 3.442 56602
C9 H203 3.316 56501
C9 H162 3.476 57502
C9 H183 3.037 66502
C10 H162 3.389 57502
C10 H183 3.012 66502
C11 H5 3.391 56501
C11 H201 3.496 46501
C11 H162 2.934 57502
C12 H5 3.555 56501
C12 H201 2.931 46501
C12 H162 3.366 57502
C13 H201 3.288 46501
C14 H15 3.216 56502
C15 H15 3.019 56502
C15 H181 3.427 66502
C15 H183 3.075 66502
C15 H182 3.592 66502
C16 H203 3.595 46501
C16 H91 3.530 57502
C17 H6 3.450 65501
C17 H73 3.572 56602
C17 H202 3.447 65602
C18 H15 3.309 66502
C18 H6 3.431 65501
C18 H161 3.362 64501
C19 H163 3.007 56502
C19 H201 3.314 65602
C19 H202 3.347 65602
C19 H162 3.246 56502
C19 H91 3.485 54501
C20 H73 3.416 64501
C20 H71 3.586 64501
C20 H72 3.417 64501
C20 H202 3.387 65602
C20 H161 3.302 64501
C20 H91 3.358 54501
H5 O3 2.693 55602
H5 C5 3.344 55602
H5 C11 3.391 54501
H5 C12 3.555 54501
H5 H5 2.579 55602
H5 H11 2.674 54501
H5 H11 3.074 56602
H5 H12 3.005 54501
H11 O3 2.932 56501
H11 C5 3.444 56501
H11 C5 3.183 56602
H11 H5 2.674 56501
H11 H5 3.074 56602
H11 H162 2.873 57502
H15 C14 3.216 56502
H15 C15 3.019 56502
H15 C18 3.309 66502
H15 H15 2.361 56502
H15 H14 2.758 56502
H15 H181 3.319 66502
H15 H183 2.953 66502
H15 H182 3.111 66502
H6 O1 2.389 45501
H6 O3 3.106 55602
H6 C9 3.049 56602
H6 C17 3.450 45501
H6 C18 3.431 45501
H6 H202 3.249 55602
H6 H181 2.739 45501
H6 H182 3.376 45501
H6 H92 2.810 56602
H6 H91 3.137 56602
H12 C5 3.405 56501
H12 H5 3.005 56501
H12 H201 2.833 46501
H12 H162 3.567 57502
H12 H181 2.864 46501
H14 N1 2.922 56502
H14 C1 3.008 56502
H14 C2 3.217 56502
H14 C3 3.228 56502
H14 C4 3.082 56502
H14 C5 3.506 56502
H14 H15 2.758 56502
H163 O3 3.501 56502
H163 O4 3.076 56502
H163 C4 3.200 56502
H163 C19 3.007 56502
H163 H163 3.371 47502
H163 H203 3.537 46501
H163 H203 3.358 56502
H163 H161 3.074 47502
H73 O1 3.302 45501
H73 O1 3.080 56602
H73 C2 3.524 56602
H73 C3 3.396 56602
H73 C9 3.442 56602
H73 C17 3.572 56602
H73 C20 3.416 46501
H73 H201 3.261 46501
H73 H202 3.203 46501
H73 H203 3.214 46501
H73 H182 3.384 45501
H73 H92 3.495 45501
H73 H92 2.813 56602
H201 O3 3.583 65602
H201 O4 3.444 65602
H201 C7 3.280 64501
H201 C11 3.496 64501
H201 C12 2.931 64501
H201 C13 3.288 64501
H201 C19 3.314 65602
H201 H12 2.833 64501
H201 H73 3.261 64501
H201 H71 3.020 64501
H201 H72 3.015 64501
H201 H202 3.374 65602
H201 H161 3.078 64501
H71 N1 3.136 56602
H71 C1 3.070 56602
H71 C2 3.058 56602
H71 C3 3.085 56602
H71 C4 3.158 56602
H71 C20 3.586 46501
H71 H201 3.020 46501
H71 H202 3.540 46501
H71 H92 3.578 56602
H72 C20 3.417 46501
H72 H201 3.015 46501
H72 H203 3.089 46501
H72 H182 3.039 45501
H202 O1 2.725 65602
H202 O4 2.908 65602
H202 C17 3.447 65602
H202 C19 3.347 65602
H202 C20 3.387 65602
H202 H6 3.249 55602
H202 H73 3.203 64501
H202 H201 3.374 65602
H202 H71 3.540 64501
H202 H202 3.233 65602
H202 H91 3.299 54501
H203 C7 3.499 64501
H203 C9 3.316 54501
H203 C16 3.595 64501
H203 H163 3.537 64501
H203 H163 3.358 56502
H203 H73 3.214 64501
H203 H72 3.089 64501
H203 H161 3.120 64501
H203 H162 3.406 56502
H203 H92 3.283 54501
H203 H91 2.692 54501
H161 O2 3.383 46501
H161 O4 3.178 46501
H161 C18 3.362 46501
H161 C20 3.302 46501
H161 H163 3.074 47502
H161 H201 3.078 46501
H161 H203 3.120 46501
H161 H161 3.528 47502
H161 H181 3.074 46501
H161 H183 3.152 46501
H162 O3 3.165 56502
H162 C9 3.476 57502
H162 C10 3.389 57502
H162 C11 2.934 57502
H162 C12 3.366 57502
H162 C19 3.246 56502
H162 H11 2.873 57502
H162 H12 3.567 57502
H162 H203 3.406 56502
H162 H183 3.271 46501
H162 H91 2.676 57502
H181 N2 3.566 65501
H181 C6 3.030 65501
H181 C15 3.427 66502
H181 H15 3.319 66502
H181 H6 2.739 65501
H181 H12 2.864 64501
H181 H161 3.074 64501
H183 O2 3.149 66502
H183 C8 2.936 66502
H183 C9 3.037 66502
H183 C10 3.012 66502
H183 C15 3.075 66502
H183 H15 2.953 66502
H183 H161 3.152 64501
H183 H162 3.271 64501
H183 H182 3.340 66502
H183 H92 3.525 66502
H183 H91 3.062 66502
H182 O2 3.158 66502
H182 C7 3.500 65501
H182 C15 3.592 66502
H182 H15 3.111 66502
H182 H6 3.376 65501
H182 H73 3.384 65501
H182 H72 3.039 65501
H182 H183 3.340 66502
H92 N2 3.548 56602
H92 C6 3.182 56602
H92 C7 3.445 56602
H92 H6 2.810 56602
H92 H73 3.495 65501
H92 H73 2.813 56602
H92 H71 3.578 56602
H92 H203 3.283 56501
H92 H183 3.525 66502
H91 O3 2.673 56501
H91 C6 3.431 56602
H91 C16 3.530 57502
H91 C19 3.485 56501
H91 C20 3.358 56501
H91 H6 3.137 56602
H91 H202 3.299 56501
H91 H203 2.692 56501
H91 H162 2.676 57502
H91 H183 3.062 66502

loop_
_geom_torsion_atom_site_label_1
_geom_torsion_atom_site_label_2
_geom_torsion_atom_site_label_3
_geom_torsion_atom_site_label_4
_geom_torsion
C18 O2 C17 O1 -0.6(2)
C18 O2 C17 C3 177.24(17)
C20 O4 C19 O3 -1.5(2)
C20 O4 C19 C4 178.51(16)
C1 N1 C4 C3 -0.37(17)
C1 N1 C4 C19 179.72(14)
C4 N1 C1 N2 -179.09(13)
C4 N1 C1 C2 0.42(17)
C1 N1 C5 C6 -1.24(19)
C5 N1 C1 N2 1.41(17)
C5 N1 C1 C2 -179.08(13)
C4 N1 C5 C6 179.49(19)
C5 N1 C4 C3 178.91(19)
C5 N1 C4 C19 -1.0(3)
C1 N2 C6 C5 0.3(2)
C6 N2 C1 N1 -1.02(17)
C6 N2 C1 C2 179.8(2)
C7 N2 C1 N1 170.72(15)
C7 N2 C1 C2 -8.5(3)
C7 N2 C6 C5 -171.90(16)
N1 C1 C2 C3 -0.29(17)
N1 C1 C2 C8 -176.91(15)
N2 C1 C2 C3 178.9(2)
N2 C1 C2 C8 2.3(3)
C1 C2 C3 C4 0.06(14)
C1 C2 C3 C17 -178.43(14)
C1 C2 C8 C9 142.09(18)
C1 C2 C8 C10 -38.0(2)
C3 C2 C8 C9 -33.8(2)
C3 C2 C8 C10 146.11(15)
C8 C2 C3 C4 176.81(15)
C8 C2 C3 C17 -1.7(2)
C2 C3 C4 N1 0.18(18)
C2 C3 C4 C19 -179.92(13)
C2 C3 C17 O1 97.7(2)
C2 C3 C17 O2 -80.2(2)
C4 C3 C17 O1 -80.6(2)
C4 C3 C17 O2 101.51(18)
C17 C3 C4 N1 178.69(14)
C17 C3 C4 C19 -1.4(2)
N1 C4 C19 O3 -4.7(2)
N1 C4 C19 O4 175.30(14)
C3 C4 C19 O3 175.43(18)
C3 C4 C19 O4 -4.6(2)
N1 C5 C6 N2 0.6(2)
C2 C8 C10 C11 137.78(16)
C2 C8 C10 C15 -41.5(2)
C9 C8 C10 C11 -42.3(2)
C9 C8 C10 C15 138.49(18)
C8 C10 C11 C12 -178.67(17)
C8 C10 C15 C14 178.66(16)
C11 C10 C15 C14 -0.6(2)
C15 C10 C11 C12 0.6(2)
C10 C11 C12 C13 1.0(3)
C11 C12 C13 C14 -2.5(3)
C11 C12 C13 C16 177.6(2)
C12 C13 C14 C15 2.5(2)
C16 C13 C14 C15 -177.66(19)
C13 C14 C15 C10 -1.0(2)

loop_
_cod_related_entry_id
_cod_related_entry_code
_cod_related_entry_database
1 21152039 ChemSpider
